data_7249934
loop_
_publ_author_name
'Chen, Zhifei'
'Ning, Yibo'
'Li, Lei'
'Cao, Xueying'
'Xi, Gaolei'
'Cheng, Dongxu'
'Wang, Qingfu'
'Lu, Changtong'
'Yang, Kai'

_publ_section_title
;
 Production of 1,4:3,6-dianhydro-\a-d-glucopyranose from methyl
 3,6-anhydro-\a-d-glucopyranoside and its taste identification
;
_journal_issue 6
_journal_name_full 'RSC Advances'
_journal_page_first 4481
_journal_page_last 4486
_journal_paper_doi 10.1039/D5RA00266D
_journal_volume 15
_journal_year 2025
_chemical_absolute_configuration unk
_chemical_formula_moiety 'C6 H8 O4'
_chemical_formula_sum 'C6 H8 O4'
_chemical_formula_weight 144.12
_space_group_crystal_system orthorhombic
_space_group_IT_number 19
_space_group_name_Hall 'P 2ac 2ab'
_space_group_name_H-M_alt 'P 21 21 21'
_atom_sites_solution_hydrogens geom
_atom_sites_solution_primary dual
_audit_creation_date 2023-10-18
_audit_creation_method
;
Olex2 1.5
(compiled 2023.03.06 svn.rbb2c1857 for OlexSys, GUI svn.r6748)
;
_audit_update_record
;
2025-01-11 deposited with the CCDC.	2025-02-06 downloaded from the CCDC.
;
_cell_angle_alpha 90
_cell_angle_beta 90
_cell_angle_gamma 90
_cell_formula_units_Z 4
_cell_length_a 6.2271(2)
_cell_length_b 8.9744(3)
_cell_length_c 10.7641(3)
_cell_measurement_reflns_used 2492
_cell_measurement_temperature 113.15
_cell_measurement_theta_max 31.7260
_cell_measurement_theta_min 3.9670
_cell_volume 601.55(3)
_computing_cell_refinement 'CrysAlisPro 1.171.39.46e (Rigaku OD, 2018)'
_computing_data_collection 'CrysAlisPro 1.171.39.46e (Rigaku OD, 2018)'
_computing_data_reduction 'CrysAlisPro 1.171.39.46e (Rigaku OD, 2018)'
_computing_molecular_graphics 'Olex2 1.5 (Dolomanov et al., 2009)'
_computing_publication_material 'Olex2 1.5 (Dolomanov et al., 2009)'
_computing_structure_refinement 'SHELXL 2018/3 (Sheldrick, 2015)'
_computing_structure_solution 'SHELXT 2018/2 (Sheldrick, 2018)'
_diffrn_ambient_temperature 113.15
_diffrn_detector 'CCD plate'
_diffrn_measured_fraction_theta_full 0.994
_diffrn_measured_fraction_theta_max 0.890
_diffrn_measurement_details
;
List of Runs (angles in degrees, time in seconds):

  # Type    Start    End  Width  t~exp~   \w     \q     \k     \f   Frames
#--------------------------------------------------------------------------
  1  \w     10.00  37.00   0.50    1.00    --    5.00  56.00  77.00   54
  2  \w    -24.00  72.00   0.50    1.00    --  -16.40  56.00  77.00  192
  3  \w    -32.00  73.00   0.50    1.00    --  -16.40  38.00-180.00  210
;
_diffrn_measurement_device 'four-circle diffractometer'
_diffrn_measurement_device_type 'Rigaku MM007 Saturn944+'
_diffrn_measurement_method '\w scans'
_diffrn_orient_matrix_type 'CrysAlisPro convention (1999,Acta A55,543-557)'
_diffrn_orient_matrix_UB_11 -0.0475885000
_diffrn_orient_matrix_UB_12 0.0484797000
_diffrn_orient_matrix_UB_13 0.0441538000
_diffrn_orient_matrix_UB_21 0.0980506000
_diffrn_orient_matrix_UB_22 0.0398442000
_diffrn_orient_matrix_UB_23 0.0049248000
_diffrn_orient_matrix_UB_31 -0.0332643000
_diffrn_orient_matrix_UB_32 0.0479542000
_diffrn_orient_matrix_UB_33 -0.0486952000
_diffrn_radiation_monochromator mirror
_diffrn_radiation_probe x-ray
_diffrn_radiation_type 'Mo K\a'
_diffrn_radiation_wavelength 0.71073
_diffrn_reflns_av_R_equivalents 0.0383
_diffrn_reflns_av_unetI/netI 0.0492
_diffrn_reflns_Laue_measured_fraction_full 0.994
_diffrn_reflns_Laue_measured_fraction_max 0.890
_diffrn_reflns_limit_h_max 8
_diffrn_reflns_limit_h_min -6
_diffrn_reflns_limit_k_max 12
_diffrn_reflns_limit_k_min -13
_diffrn_reflns_limit_l_max 10
_diffrn_reflns_limit_l_min -16
_diffrn_reflns_number 4277
_diffrn_reflns_point_group_measured_fraction_full 0.995
_diffrn_reflns_point_group_measured_fraction_max 0.871
_diffrn_reflns_theta_full 25.242
_diffrn_reflns_theta_max 32.193
_diffrn_reflns_theta_min 3.786
_diffrn_source 'Rotating-anode X-ray tube'
_diffrn_source_type 'Rigaku (Mo) X-ray Source'
_exptl_absorpt_coefficient_mu 0.136
_exptl_absorpt_correction_T_max 1.00000
_exptl_absorpt_correction_T_min 0.37375
_exptl_absorpt_correction_type multi-scan
_exptl_absorpt_process_details 'CrysAlisPro 1.171.39.46e (Rigaku Oxford Diffraction, 2018)'
_exptl_crystal_density_diffrn 1.591
_exptl_crystal_description block
_exptl_crystal_F_000 304
_exptl_crystal_size_max 0.29
_exptl_crystal_size_mid 0.25
_exptl_crystal_size_min 0.2
_refine_diff_density_max 0.369
_refine_diff_density_min -0.228
_refine_diff_density_rms 0.060
_refine_ls_abs_structure_details
;
 Flack x determined using 598 quotients [(I+)-(I-)]/[(I+)+(I-)]
 (Parsons, Flack and Wagner, Acta Cryst. B69 (2013) 249-259).
;
_refine_ls_abs_structure_Flack -0.9(7)
_refine_ls_extinction_method none
_refine_ls_goodness_of_fit_ref 1.054
_refine_ls_hydrogen_treatment constr
_refine_ls_matrix_type full
_refine_ls_number_parameters 92
_refine_ls_number_reflns 1852
_refine_ls_number_restraints 0
_refine_ls_restrained_S_all 1.054
_refine_ls_R_factor_all 0.0483
_refine_ls_R_factor_gt 0.0448
_refine_ls_shift/su_max 0.000
_refine_ls_shift/su_mean 0.000
_refine_ls_structure_factor_coef Fsqd
_refine_ls_weighting_details 'w=1/[\s^2^(Fo^2^)+(0.0626P)^2^+0.0237P] where P=(Fo^2^+2Fc^2^)/3'
_refine_ls_weighting_scheme calc
_refine_ls_wR_factor_gt 0.1092
_refine_ls_wR_factor_ref 0.1132
_reflns_Friedel_coverage 0.668
_reflns_Friedel_fraction_full 0.998
_reflns_Friedel_fraction_max 0.844
_reflns_number_gt 1702
_reflns_number_total 1852
_reflns_threshold_expression 'I > 2\s(I)'
_cod_data_source_file d5ra00266d2.cif
_cod_data_source_block r20231017c
_cod_database_code 7249934
_shelx_shelxl_version_number 2018/3
_shelx_space_group_comment
;
The symmetry employed for this shelxl refinement is uniquely defined
by the following loop, which should always be used as a source of
symmetry information in preference to the above space-group names.
They are only intended as comments.
;
_shelx_estimated_absorpt_t_max 0.973
_shelx_estimated_absorpt_t_min 0.962
_olex2_refinement_description
;
1. Fixed Uiso
 At 1.2 times of:
  All C(H) groups, All C(H,H) groups
 At 1.5 times of:
  All O(H) groups
2.a Ternary CH refined with riding coordinates:
 C1(H1A), C2(H2), C3(H3), C5(H5), C6(H6)
2.b Secondary CH2 refined with riding coordinates:
 C4(H4A,H4B)
2.c Idealised tetrahedral OH refined as rotating group:
 O1(H1)
;
_olex2_submission_special_instructions 'No special instructions were received'
_oxdiff_exptl_absorpt_empirical_details
;
Empirical correction (ABSPACK) includes:
- Absorption correction using spherical harmonics
- Frame scaling
;
_oxdiff_exptl_absorpt_empirical_full_max 1.739
_oxdiff_exptl_absorpt_empirical_full_min 0.532

loop_
_space_group_symop_operation_xyz
'x, y, z'
'-x+1/2, -y, z+1/2'
'-x, y+1/2, -z+1/2'
'x+1/2, -y+1/2, -z'

loop_
_atom_site_label
_atom_site_type_symbol
_atom_site_fract_x
_atom_site_fract_y
_atom_site_fract_z
_atom_site_U_iso_or_equiv
_atom_site_adp_type
_atom_site_occupancy
_atom_site_site_symmetry_order
_atom_site_calc_flag
_atom_site_refinement_flags_posn
_atom_site_refinement_flags_adp
_atom_site_refinement_flags_occupancy
_atom_site_disorder_assembly
_atom_site_disorder_group
O1 O 0.9145(2) 0.66960(15) 0.67833(12) 0.0200(3) Uani 1 1 d . . . . .
H1 H 0.942750 0.742908 0.632657 0.030 Uiso 1 1 calc R U . . .
O2 O 0.6247(2) 0.32583(14) 0.62475(13) 0.0199(3) Uani 1 1 d . . . . .
O3 O 0.4566(2) 0.59477(14) 0.48003(11) 0.0173(3) Uani 1 1 d . . . . .
O4 O 0.5841(2) 0.48775(14) 0.78353(12) 0.0186(3) Uani 1 1 d . . . . .
C1 C 0.7782(3) 0.57000(19) 0.61383(16) 0.0134(4) Uani 1 1 d . . . . .
H1A H 0.841109 0.540403 0.531989 0.016 Uiso 1 1 calc R U . . .
C2 C 0.7383(3) 0.43437(19) 0.69657(17) 0.0160(4) Uani 1 1 d . . . . .
H2 H 0.871633 0.394577 0.736333 0.019 Uiso 1 1 calc R U . . .
C3 C 0.4097(3) 0.3859(2) 0.61108(16) 0.0153(4) Uani 1 1 d . . . . .
H3 H 0.295614 0.315443 0.639794 0.018 Uiso 1 1 calc R U . . .
C4 C 0.3702(3) 0.4445(2) 0.48123(16) 0.0170(4) Uani 1 1 d . . . . .
H4A H 0.444018 0.381553 0.418922 0.020 Uiso 1 1 calc R U . . .
H4B H 0.214596 0.445565 0.462381 0.020 Uiso 1 1 calc R U . . .
C5 C 0.5457(3) 0.62685(18) 0.59923(15) 0.0126(4) Uani 1 1 d . . . . .
H5 H 0.532298 0.734757 0.621058 0.015 Uiso 1 1 calc R U . . .
C6 C 0.4258(3) 0.52640(19) 0.69208(17) 0.0149(4) Uani 1 1 d . . . . .
H6 H 0.286965 0.566357 0.724850 0.018 Uiso 1 1 calc R U . . .

loop_
_atom_site_aniso_label
_atom_site_aniso_U_11
_atom_site_aniso_U_22
_atom_site_aniso_U_33
_atom_site_aniso_U_23
_atom_site_aniso_U_13
_atom_site_aniso_U_12
O1 0.0209(7) 0.0202(6) 0.0190(6) 0.0056(5) -0.0069(6) -0.0091(6)
O2 0.0207(7) 0.0113(6) 0.0277(7) -0.0002(5) -0.0041(6) 0.0024(5)
O3 0.0243(7) 0.0157(7) 0.0119(6) 0.0027(5) -0.0080(5) -0.0033(6)
O4 0.0200(8) 0.0254(7) 0.0105(6) 0.0044(5) -0.0027(5) -0.0024(6)
C1 0.0147(8) 0.0129(7) 0.0127(8) 0.0016(6) 0.0002(6) -0.0019(6)
C2 0.0153(8) 0.0143(7) 0.0183(9) 0.0035(7) -0.0041(7) 0.0010(7)
C3 0.0131(8) 0.0154(7) 0.0174(8) 0.0000(6) -0.0007(7) -0.0028(7)
C4 0.0199(9) 0.0162(8) 0.0148(8) -0.0009(6) -0.0029(7) -0.0023(7)
C5 0.0178(9) 0.0105(7) 0.0096(7) 0.0005(6) -0.0036(6) 0.0026(6)
C6 0.0127(9) 0.0214(8) 0.0107(8) 0.0004(6) -0.0003(7) 0.0006(7)

loop_
_atom_type_symbol
_atom_type_description
_atom_type_scat_dispersion_real
_atom_type_scat_dispersion_imag
_atom_type_scat_source
C C 0.0033 0.0016 'International Tables Vol C Tables 4.2.6.8 and 6.1.1.4'
H H 0.0000 0.0000 'International Tables Vol C Tables 4.2.6.8 and 6.1.1.4'
O O 0.0106 0.0060 'International Tables Vol C Tables 4.2.6.8 and 6.1.1.4'

loop_
_geom_angle_atom_site_label_1
_geom_angle_atom_site_label_2
_geom_angle_atom_site_label_3
_geom_angle
_geom_angle_site_symmetry_1
_geom_angle_site_symmetry_3
_geom_angle_publ_flag
C1 O1 H1 109.5 . . ?
C2 O2 C3 104.97(13) . . ?
C5 O3 C4 108.87(11) . . ?
C2 O4 C6 95.38(13) . . ?
O1 C1 H1A 111.4 . . ?
O1 C1 C2 108.34(14) . . ?
O1 C1 C5 113.82(14) . . ?
C2 C1 H1A 111.4 . . ?
C2 C1 C5 99.78(13) . . ?
C5 C1 H1A 111.4 . . ?
O2 C2 C1 107.92(14) . . ?
O2 C2 H2 113.5 . . ?
O4 C2 O2 104.51(14) . . ?
O4 C2 C1 102.99(13) . . ?
O4 C2 H2 113.5 . . ?
C1 C2 H2 113.5 . . ?
O2 C3 H3 112.9 . . ?
O2 C3 C4 111.90(15) . . ?
O2 C3 C6 100.80(13) . . ?
C4 C3 H3 112.9 . . ?
C4 C3 C6 104.44(14) . . ?
C6 C3 H3 112.9 . . ?
O3 C4 C3 105.70(13) . . ?
O3 C4 H4A 110.6 . . ?
O3 C4 H4B 110.6 . . ?
C3 C4 H4A 110.6 . . ?
C3 C4 H4B 110.6 . . ?
H4A C4 H4B 108.7 . . ?
O3 C5 C1 112.92(15) . . ?
O3 C5 H5 112.0 . . ?
O3 C5 C6 106.09(14) . . ?
C1 C5 H5 112.0 . . ?
C6 C5 C1 101.27(13) . . ?
C6 C5 H5 112.0 . . ?
O4 C6 C3 103.61(14) . . ?
O4 C6 C5 104.69(14) . . ?
O4 C6 H6 116.0 . . ?
C3 C6 C5 98.26(13) . . ?
C3 C6 H6 116.0 . . ?
C5 C6 H6 116.0 . . ?

loop_
_geom_bond_atom_site_label_1
_geom_bond_atom_site_label_2
_geom_bond_distance
_geom_bond_site_symmetry_2
_geom_bond_publ_flag
O1 H1 0.8400 . ?
O1 C1 1.414(2) . ?
O2 C2 1.431(2) . ?
O2 C3 1.450(2) . ?
O3 C4 1.452(2) . ?
O3 C5 1.427(2) . ?
O4 C2 1.424(2) . ?
O4 C6 1.436(2) . ?
C1 H1A 1.0000 . ?
C1 C2 1.529(2) . ?
C1 C5 1.543(3) . ?
C2 H2 1.0000 . ?
C3 H3 1.0000 . ?
C3 C4 1.514(2) . ?
C3 C6 1.536(2) . ?
C4 H4A 0.9900 . ?
C4 H4B 0.9900 . ?
C5 H5 1.0000 . ?
C5 C6 1.539(2) . ?
C6 H6 1.0000 . ?

loop_
_geom_torsion_atom_site_label_1
_geom_torsion_atom_site_label_2
_geom_torsion_atom_site_label_3
_geom_torsion_atom_site_label_4
_geom_torsion
_geom_torsion_site_symmetry_1
_geom_torsion_site_symmetry_2
_geom_torsion_site_symmetry_3
_geom_torsion_site_symmetry_4
_geom_torsion_publ_flag
O1 C1 C2 O2 -172.40(14) . . . . ?
O1 C1 C2 O4 77.42(17) . . . . ?
O1 C1 C5 O3 139.90(15) . . . . ?
O1 C1 C5 C6 -107.07(15) . . . . ?
O2 C3 C4 O3 -83.77(18) . . . . ?
O2 C3 C6 O4 -28.73(15) . . . . ?
O2 C3 C6 C5 78.66(14) . . . . ?
O3 C5 C6 O4 145.31(14) . . . . ?
O3 C5 C6 C3 38.81(17) . . . . ?
C1 C5 C6 O4 27.22(16) . . . . ?
C1 C5 C6 C3 -79.28(14) . . . . ?
C2 O2 C3 C4 105.96(16) . . . . ?
C2 O2 C3 C6 -4.54(16) . . . . ?
C2 O4 C6 C3 49.59(15) . . . . ?
C2 O4 C6 C5 -52.91(15) . . . . ?
C2 C1 C5 O3 -104.93(15) . . . . ?
C2 C1 C5 C6 8.10(15) . . . . ?
C3 O2 C2 O4 37.16(16) . . . . ?
C3 O2 C2 C1 -71.98(17) . . . . ?
C4 O3 C5 C1 84.33(18) . . . . ?
C4 O3 C5 C6 -25.72(19) . . . . ?
C4 C3 C6 O4 -144.91(15) . . . . ?
C4 C3 C6 C5 -37.52(18) . . . . ?
C5 O3 C4 C3 0.7(2) . . . . ?
C5 C1 C2 O2 68.32(16) . . . . ?
C5 C1 C2 O4 -41.85(15) . . . . ?
C6 O4 C2 O2 -53.81(15) . . . . ?
C6 O4 C2 C1 58.89(15) . . . . ?
C6 C3 C4 O3 24.4(2) . . . . ?
